data_2016397
loop_
_publ_author_name
'Hughes, David L.'
'McDermott, Michael C.'
'Stephenson, G. Richard'
'Walkington, Andrew J.'

_publ_section_title
;
 (2<i>E</i>)-<i>N</i>-(2-Iodo-4,6-dimethylphenyl)-2-methylbut-2-enamide
;
_journal_coeditor_code LN3060
_journal_issue 1
_journal_name_full 'Acta Crystallographica Section C'
_journal_page_first o7
_journal_page_last o9
_journal_paper_doi 10.1107/S0108270107056016
_journal_volume 64
_journal_year 2008
_chemical_formula_iupac 'C14 H18 I N O'
_chemical_formula_moiety 'C14 H18 I N O'
_chemical_formula_sum 'C14 H18 I N O'
_chemical_formula_weight 343.19
_chemical_name_systematic
;
(2<i>E</i>)-<i>N</i>-(2-Iodo-4,6-dimethylphenyl)-2-methylbut-2-enamide
;
_space_group_IT_number 2
_symmetry_cell_setting triclinic
_symmetry_space_group_name_Hall '-P 1'
_symmetry_space_group_name_H-M 'P -1'
_atom_sites_solution_hydrogens geom
_atom_sites_solution_primary direct
_atom_sites_solution_secondary difmap
_audit_creation_method SHELXL97
_cell_angle_alpha 66.389(4)
_cell_angle_beta 67.135(4)
_cell_angle_gamma 76.842(5)
_cell_formula_units_Z 2
_cell_length_a 8.8872(6)
_cell_length_b 9.3897(6)
_cell_length_c 10.1875(7)
_cell_measurement_temperature 120(2)
_cell_volume 715.14(9)
_computing_cell_refinement
;
DENZO (Otwinowski & Minor, 1997) and COLLECT (Nonius, 1998)
;
_computing_data_collection 'COLLECT (Nonius, 1998)'
_computing_data_reduction
;
DENZO (Otwinowski & Minor, 1997) and COLLECT (Nonius, 1998)
;
_computing_molecular_graphics 'ORTEP3 for Windows (Farrugia, 1997)'
_computing_publication_material 'SHELXL97 (Sheldrick, 1997)'
_computing_structure_refinement 'SHELXL97 (Sheldrick, 1997)'
_computing_structure_solution 'SHELXS97 (Sheldrick, 1997)'
_diffrn_ambient_temperature 120(2)
_diffrn_detector_area_resol_mean 9.091
_diffrn_measured_fraction_theta_full 0.992
_diffrn_measured_fraction_theta_max 0.992
_diffrn_measurement_device_type 'Bruker Nonius KappaCCD area-detector'
_diffrn_measurement_method '\f and \w'
_diffrn_radiation_monochromator graphite
_diffrn_radiation_source 'Bruker Nonius FR591 rotating anode'
_diffrn_radiation_type 'Mo K\a'
_diffrn_radiation_wavelength 0.71073
_diffrn_reflns_av_R_equivalents 0.0426
_diffrn_reflns_av_sigmaI/netI 0.0370
_diffrn_reflns_limit_h_max 11
_diffrn_reflns_limit_h_min -11
_diffrn_reflns_limit_k_max 12
_diffrn_reflns_limit_k_min -12
_diffrn_reflns_limit_l_max 13
_diffrn_reflns_limit_l_min -13
_diffrn_reflns_number 15106
_diffrn_reflns_theta_full 27.54
_diffrn_reflns_theta_max 27.54
_diffrn_reflns_theta_min 2.92
_exptl_absorpt_coefficient_mu 2.225
_exptl_absorpt_correction_T_max 1.00
_exptl_absorpt_correction_T_min 0.612
_exptl_absorpt_correction_type multi-scan
_exptl_absorpt_process_details '(SADABS; Sheldrick, 2003)'
_exptl_crystal_colour colourless
_exptl_crystal_density_diffrn 1.594
_exptl_crystal_density_method 'not measured'
_exptl_crystal_description slab
_exptl_crystal_F_000 340
_exptl_crystal_size_max 0.45
_exptl_crystal_size_mid 0.3
_exptl_crystal_size_min 0.14
_refine_diff_density_max 0.728
_refine_diff_density_min -1.116
_refine_ls_extinction_coef 0.025(2)
_refine_ls_extinction_expression Fc^*^=kFc[1+0.001xFc^2^\l^3^/sin(2\q)]^-1/4^
_refine_ls_extinction_method 'SHELXL97 (Sheldrick, 1997)'
_refine_ls_goodness_of_fit_ref 1.137
_refine_ls_hydrogen_treatment constr
_refine_ls_matrix_type full
_refine_ls_number_parameters 163
_refine_ls_number_reflns 3278
_refine_ls_number_restraints 0
_refine_ls_restrained_S_all 1.137
_refine_ls_R_factor_all 0.0484
_refine_ls_R_factor_gt 0.0328
_refine_ls_shift/su_max 0.007
_refine_ls_shift/su_mean 0.000
_refine_ls_structure_factor_coef Fsqd
_refine_ls_weighting_details 'calc w = 1/[\s^2^(Fo^2^)+(0.0421P)^2^+0.6769P] where P=(Fo^2^+2Fc^2^)/3'
_refine_ls_weighting_scheme calc
_refine_ls_wR_factor_gt 0.0780
_refine_ls_wR_factor_ref 0.0856
_reflns_number_gt 2812
_reflns_number_total 3278
_reflns_threshold_expression I>2\s(I)
_cod_data_source_file ln3060.cif
_cod_data_source_block Ib
_cod_original_cell_volume 715.14(8)
_cod_original_sg_symbol_H-M P-1
_cod_database_code 2016397
_cod_database_fobs_code 2016397

loop_
_symmetry_equiv_pos_as_xyz
'x, y, z'
'-x, -y, -z'

loop_
_atom_site_type_symbol
_atom_site_label
_atom_site_fract_x
_atom_site_fract_y
_atom_site_fract_z
_atom_site_U_iso_or_equiv
_atom_site_adp_type
_atom_site_calc_flag
_atom_site_refinement_flags
_atom_site_occupancy
_atom_site_disorder_assembly
_atom_site_disorder_group
I I1 0.51658(3) 0.05041(2) 0.19658(2) 0.02860(12) Uani d P 0.9794(12) . .
N N2 0.2797(3) 0.3217(3) 0.0346(3) 0.0234(6) Uani d . 1 D .
C C1 0.3676(4) 0.2376(4) 0.2583(4) 0.0241(7) Uani d . 1 D .
C C2 0.2815(4) 0.3447(4) 0.1653(4) 0.0222(6) Uani d . 1 . .
C C3 0.2000(4) 0.4805(4) 0.1958(4) 0.0244(7) Uani d . 1 C .
C C4 0.2000(4) 0.4988(4) 0.3250(4) 0.0272(7) Uani d . 1 . .
H H4 0.1443 0.5875 0.3471 0.033 Uiso calc R 1 D .
C C5 0.2796(4) 0.3901(4) 0.4220(4) 0.0272(7) Uani d . 1 D .
C C6 0.3649(4) 0.2590(4) 0.3861(4) 0.0260(7) Uani d . 1 . .
H H6 0.4205 0.1852 0.4486 0.031 Uiso calc R 1 D .
C C21 0.2043(4) 0.2062(4) 0.0411(4) 0.0239(7) Uani d . 1 . .
O O21 0.2347(3) 0.1755(3) -0.0740(3) 0.0280(5) Uani d . 1 D .
C C22 0.0769(4) 0.1215(4) 0.1856(4) 0.0250(7) Uani d . 1 B .
C C221 0.0723(5) -0.0463(4) 0.2082(5) 0.0403(9) Uani d . 1 . .
H H22A 0.0116 -0.1003 0.3123 0.060 Uiso calc R 1 D .
H H22B 0.1821 -0.0948 0.1834 0.060 Uiso calc R 1 . .
H H22C 0.0202 -0.0507 0.1433 0.060 Uiso calc R 1 . .
C C23 -0.0332(4) 0.1963(4) 0.2744(4) 0.0282(7) Uani d . 1 . .
H H23 -0.0201 0.3007 0.2487 0.034 Uiso calc R 1 A 1
C C24 -0.1760(5) 0.1288(5) 0.4113(5) 0.0420(9) Uani d . 1 B 1
H H24A -0.2761 0.1811 0.3934 0.063 Uiso calc R 1 B 1
H H24B -0.1702 0.1423 0.4977 0.063 Uiso calc R 1 B 1
H H24C -0.1732 0.0196 0.4305 0.063 Uiso calc R 1 B 1
C C25 0.3947(5) 0.4040(5) -0.1129(4) 0.0342(8) Uani d . 1 . .
H H25A 0.4823 0.3313 -0.1455 0.051 Uiso calc R 1 D .
H H25B 0.4386 0.4829 -0.1041 0.051 Uiso calc R 1 . .
H H25C 0.3386 0.4518 -0.1859 0.051 Uiso calc R 1 . .
C C31 0.1170(5) 0.6052(4) 0.0891(6) 0.0251(7) Uani d P 0.9794(12) C 1
H H31A 0.1984 0.6653 0.0011 0.038 Uiso calc PR 0.9794(12) C 1
H H31B 0.0414 0.6725 0.1403 0.038 Uiso calc PR 0.9794(12) C 1
H H31C 0.0589 0.5565 0.0583 0.038 Uiso calc PR 0.9794(12) C 1
C C51 0.2778(5) 0.4138(5) 0.5609(4) 0.0365(8) Uani d . 1 . .
H H51A 0.3727 0.4646 0.5357 0.055 Uiso calc R 1 D .
H H51B 0.2790 0.3145 0.6402 0.055 Uiso calc R 1 . .
H H51C 0.1806 0.4774 0.5949 0.055 Uiso calc R 1 . .
I I2 0.1355(13) 0.6249(7) 0.0334(8) 0.034(5) Uiso d PR 0.0206(12) C 2
I I3 0.4489(13) -0.1553(5) 0.4115(7) 0.033(3) Uiso d PR 0.015 D 2

loop_
_atom_site_aniso_label
_atom_site_aniso_U_11
_atom_site_aniso_U_22
_atom_site_aniso_U_33
_atom_site_aniso_U_12
_atom_site_aniso_U_13
_atom_site_aniso_U_23
I1 0.02867(16) 0.02619(16) 0.02963(16) 0.00385(9) -0.00859(10) -0.01280(10)
N2 0.0265(14) 0.0258(14) 0.0172(13) -0.0035(11) -0.0052(11) -0.0084(11)
C1 0.0203(15) 0.0234(16) 0.0259(16) -0.0023(12) -0.0029(13) -0.0103(13)
C2 0.0223(15) 0.0233(16) 0.0197(15) -0.0038(12) -0.0034(12) -0.0087(13)
C3 0.0235(15) 0.0248(16) 0.0235(16) -0.0039(12) -0.0045(13) -0.0091(13)
C4 0.0271(16) 0.0263(17) 0.0278(17) -0.0041(13) -0.0027(14) -0.0142(14)
C5 0.0252(16) 0.0333(18) 0.0215(16) -0.0070(14) -0.0017(13) -0.0114(14)
C6 0.0246(16) 0.0300(17) 0.0230(16) -0.0036(13) -0.0082(13) -0.0080(14)
C21 0.0232(15) 0.0221(16) 0.0256(16) 0.0047(12) -0.0081(13) -0.0111(13)
O21 0.0330(13) 0.0279(12) 0.0269(12) 0.0044(10) -0.0111(10) -0.0158(10)
C22 0.0274(16) 0.0221(16) 0.0261(16) -0.0036(13) -0.0108(13) -0.0064(13)
C221 0.048(2) 0.0277(19) 0.044(2) -0.0078(16) -0.0102(19) -0.0140(17)
C23 0.0257(16) 0.0284(17) 0.0307(18) -0.0066(13) -0.0085(14) -0.0092(14)
C24 0.033(2) 0.051(2) 0.039(2) -0.0127(17) -0.0001(17) -0.0185(19)
C25 0.039(2) 0.041(2) 0.0227(17) -0.0126(16) -0.0043(15) -0.0115(15)
C31 0.032(2) 0.0188(17) 0.030(3) 0.0035(14) -0.0163(17) -0.0111(15)
C51 0.039(2) 0.047(2) 0.0267(18) -0.0037(17) -0.0077(16) -0.0200(17)

loop_
_atom_type_symbol
_atom_type_description
_atom_type_scat_dispersion_real
_atom_type_scat_dispersion_imag
_atom_type_scat_source
C C 0.0033 0.0016 'International Tables Vol C Tables 4.2.6.8 and 6.1.1.4'
H H 0.0000 0.0000 'International Tables Vol C Tables 4.2.6.8 and 6.1.1.4'
I I -0.4742 1.8119 'International Tables Vol C Tables 4.2.6.8 and 6.1.1.4'
N N 0.0061 0.0033 'International Tables Vol C Tables 4.2.6.8 and 6.1.1.4'
O O 0.0106 0.0060 'International Tables Vol C Tables 4.2.6.8 and 6.1.1.4'

loop_
_geom_angle_atom_site_label_1
_geom_angle_atom_site_label_2
_geom_angle_atom_site_label_3
_geom_angle
C21 N2 C2 124.5(3)
C21 N2 C25 116.8(3)
C2 N2 C25 117.3(3)
C6 C1 C2 120.6(3)
C6 C1 I1 119.3(2)
C2 C1 I1 120.0(2)
C1 C2 C3 119.7(3)
C1 C2 N2 121.2(3)
C3 C2 N2 119.1(3)
C4 C3 C2 118.2(3)
C4 C3 C31 121.1(3)
C2 C3 C31 120.7(3)
C4 C3 I2 129.6(3)
C2 C3 I2 111.5(3)
C5 C4 C3 122.7(3)
C5 C4 H4 118.6
C3 C4 H4 118.6
C4 C5 C6 118.0(3)
C4 C5 C51 121.4(3)
C6 C5 C51 120.6(3)
C1 C6 C5 120.7(3)
C1 C6 H6 119.7
C5 C6 H6 119.7
O21 C21 N2 120.1(3)
O21 C21 C22 119.2(3)
N2 C21 C22 120.6(3)
C23 C22 C21 121.5(3)
C23 C22 C221 124.0(3)
C21 C22 C221 114.1(3)
C22 C221 H22A 109.5
C22 C221 H22B 109.5
H22A C221 H22B 109.5
C22 C221 H22C 109.5
H22A C221 H22C 109.5
H22B C221 H22C 109.5
C22 C23 C24 126.3(3)
C22 C23 H23 116.8
C24 C23 H23 116.8
C23 C24 H24A 109.5
C23 C24 H24B 109.5
C23 C24 H24C 109.5
N2 C25 H25A 109.5
N2 C25 H25B 109.5
H25A C25 H25B 109.5
N2 C25 H25C 109.5
H25A C25 H25C 109.5
H25B C25 H25C 109.5
C3 C31 H31A 109.5
C3 C31 H31B 109.5
C3 C31 H31C 109.5
C5 C51 H51A 109.5
C5 C51 H51B 109.5
H51A C51 H51B 109.5
C5 C51 H51C 109.5
H51A C51 H51C 109.5
H51B C51 H51C 109.5

loop_
_geom_bond_atom_site_label_1
_geom_bond_atom_site_label_2
_geom_bond_distance
I1 C1 2.101(3)
N2 C21 1.367(4)
N2 C25 1.461(4)
C1 C6 1.386(5)
C1 C2 1.395(5)
C2 C3 1.403(4)
C2 N2 1.438(4)
C3 C4 1.394(5)
C3 C31 1.519(5)
C3 I2 1.868(5)
C4 C5 1.387(5)
C4 H4 0.9300
C5 C6 1.395(5)
C5 C51 1.511(5)
C6 H6 0.9300
C21 O21 1.233(4)
C21 C22 1.503(5)
C22 C23 1.334(5)
C22 C221 1.506(5)
C221 H22A 0.9600
C221 H22B 0.9600
C221 H22C 0.9600
C23 C24 1.496(5)
C23 H23 0.9300
C24 H24A 0.9600
C24 H24B 0.9600
C24 H24C 0.9600
C25 H25A 0.9600
C25 H25B 0.9600
C25 H25C 0.9600
C31 H31A 0.9600
C31 H31B 0.9600
C31 H31C 0.9600
C51 H51A 0.9600
C51 H51B 0.9600
C51 H51C 0.9600

loop_
_geom_torsion_atom_site_label_1
_geom_torsion_atom_site_label_2
_geom_torsion_atom_site_label_3
_geom_torsion_atom_site_label_4
_geom_torsion
C6 C1 C2 C3 4.1(5)
I1 C1 C2 C3 -171.5(2)
C6 C1 C2 N2 -178.3(3)
I1 C1 C2 N2 6.1(4)
C1 C2 C3 C4 -3.8(5)
N2 C2 C3 C4 178.5(3)
C1 C2 C3 C31 175.0(3)
N2 C2 C3 C31 -2.7(5)
C1 C2 C3 I2 167.0(4)
N2 C2 C3 I2 -10.7(5)
C2 C3 C4 C5 1.3(5)
C31 C3 C4 C5 -177.5(3)
I2 C3 C4 C5 -167.6(5)
C3 C4 C5 C6 1.1(5)
C3 C4 C5 C51 179.7(3)
C2 C1 C6 C5 -1.7(5)
I1 C1 C6 C5 173.9(2)
C4 C5 C6 C1 -0.9(5)
C51 C5 C6 C1 -179.5(3)
C1 C2 N2 C21 68.2(4)
C3 C2 N2 C21 -114.1(4)
C1 C2 N2 C25 -97.7(4)
C3 C2 N2 C25 79.9(4)
C2 N2 C21 O21 -165.9(3)
C25 N2 C21 O21 0.1(5)
C2 N2 C21 C22 17.6(5)
C25 N2 C21 C22 -176.4(3)
O21 C21 C22 C23 -137.0(3)
N2 C21 C22 C23 39.6(5)
O21 C21 C22 C221 35.4(4)
N2 C21 C22 C221 -148.0(3)
C21 C22 C23 C24 173.1(3)
C221 C22 C23 C24 1.4(6)
